data_4320431
loop_
_publ_author_name
'F. Albert Cotton'
'Evgeny V. Dikarev'
'Marina A. Petrukhina'

_publ_section_title
;
 Mixed Chloride/Phosphine Complexes of the Dirhenium Core. 8. Synthesis
 and Crystal Structure of the Quadruply Bonded Dirhenium(III) Anion
 [Re2Cl7(PMe3)]-
;
_journal_name_full 'Inorganic Chemistry'
_journal_page_first 5716
_journal_page_last 5718
_journal_paper_doi 10.1021/ic010504d
_journal_volume 40
_journal_year 2001
_chemical_compound_source synthesized
_chemical_formula_analytical 'not measured'
_chemical_formula_moiety
;
  [(C4 H9)4 N]4 [Re2 Cl7 (P (C H3)3)]2 [Re2 Cl8], 2(C H2 Cl2)
;
_chemical_formula_structural
;
  4[n-Bu4N](+),2[Re2Cl7(PMe3)](-),[Re2Cl8](2-),2CH2Cl2
;
_chemical_formula_sum 'C72 H166 Cl26 N4 P2 Re6'
_chemical_formula_weight 3188.93
_chemical_melting_point ?
_chemical_name_systematic
;
  Heptachloro-trimethylphosphine-di-rhenate(III,III),
  octachloro-di-rhenate(III,III),
  tetra-n-butylammonium salt, dichloromethane solvate
;
_space_group_IT_number 61
_symmetry_cell_setting orthorhombic
_symmetry_space_group_name_Hall '-P 2ac 2ab'
_symmetry_space_group_name_H-M 'P b c a'
_atom_sites_solution_hydrogens geom
_atom_sites_solution_primary direct
_atom_sites_solution_secondary difmap
_audit_creation_method SHELXL
_cell_angle_alpha 90.00
_cell_angle_beta 90.00
_cell_angle_gamma 90.00
_cell_formula_units_Z 4
_cell_length_a 15.813(4)
_cell_length_b 17.804(5)
_cell_length_c 40.935(6)
_cell_measurement_reflns_used 250
_cell_measurement_temperature 213(2)
_cell_measurement_theta_max 20.8
_cell_measurement_theta_min 8.0
_cell_volume 11525(5)
_computing_cell_refinement 'MADNES (Enraf-Nonius, 1989)'
_computing_data_collection 'MADNES (Enraf-Nonius, 1989)'
_computing_data_reduction 'PROCOR (Kabsch, 1988)'
_computing_molecular_graphics 'SHELXTL V.5 (Siemens, 1994)'
_computing_publication_material CIFTAB
_computing_structure_refinement 'SHELXL-93 (Sheldrick, 1993)'
_computing_structure_solution 'SHELXTL V.5 (Siemens, 1994)'
_diffrn_ambient_temperature 213(2)
_diffrn_measurement_device 'Nonius FAST area detector'
_diffrn_measurement_method 'Ellipsoid-mask fitting'
_diffrn_radiation_monochromator graphite
_diffrn_radiation_source 'fine-focus sealed tube'
_diffrn_radiation_type MoK\a
_diffrn_radiation_wavelength 0.71073
_diffrn_reflns_av_R_equivalents 0.1093
_diffrn_reflns_av_sigmaI/netI 0.0618
_diffrn_reflns_limit_h_max 15
_diffrn_reflns_limit_h_min -16
_diffrn_reflns_limit_k_max 18
_diffrn_reflns_limit_k_min -17
_diffrn_reflns_limit_l_max 41
_diffrn_reflns_limit_l_min -42
_diffrn_reflns_number 34289
_diffrn_reflns_theta_max 22.23
_diffrn_reflns_theta_min 1.63
_diffrn_standards_number 'none (area detector data)'
_exptl_absorpt_coefficient_mu 6.944
_exptl_absorpt_correction_type none
_exptl_crystal_colour blue-green
_exptl_crystal_density_diffrn 1.838
_exptl_crystal_density_meas ?
_exptl_crystal_density_method none
_exptl_crystal_description plate-shaped
_exptl_crystal_F_000 6192
_exptl_crystal_size_max 0.20
_exptl_crystal_size_mid 0.20
_exptl_crystal_size_min 0.05
_refine_diff_density_max 1.577
_refine_diff_density_min -1.175
_refine_diff_density_rms 0.196
_refine_ls_extinction_coef noref
_refine_ls_extinction_method none
_refine_ls_goodness_of_fit_all 1.148
_refine_ls_goodness_of_fit_obs 1.197
_refine_ls_hydrogen_treatment noref
_refine_ls_matrix_type full
_refine_ls_number_parameters 513
_refine_ls_number_reflns 6717
_refine_ls_number_restraints 37
_refine_ls_restrained_S_all 1.166
_refine_ls_restrained_S_obs 1.202
_refine_ls_R_factor_all 0.0925
_refine_ls_R_factor_obs 0.0678
_refine_ls_shift/esd_max 0.001
_refine_ls_shift/esd_mean 0.000
_refine_ls_structure_factor_coef Fsqd
_refine_ls_weighting_details 'w=1/[\s^2^(Fo^2^)+(0.0500P)^2^+226.1107P] where P=(Fo^2^+2Fc^2^)/3'
_refine_ls_weighting_scheme calc
_refine_ls_wR_factor_all 0.1597
_refine_ls_wR_factor_obs 0.1459
_reflns_number_observed 5442
_reflns_number_total 6717
_reflns_observed_criterion >2sigma(I)
_cod_data_source_file ic010504d_1.cif
_cod_data_source_block '[n-Bu4N]4[Re2Cl7(PMe3)]2[Re2Cl8],2CH2Cl2_(3)'
_cod_depositor_comments
;
The following automatic conversions were performed:

'_chemical_melting_point' value 'not measured' was changed to '?' -
the value is undefined or not given.

Automatic conversion script
Id: cif_fix_values 1646 2011-03-28 12:23:43Z adriana 

The following automatic conversions were performed:

'_exptl_crystal_density_meas' value 'not measured' was changed to '?'
- the value is perceived as not measured.

Automatic conversion script
Id: cif_fix_values 3008 2015-01-20 13:52:24Z robertas 

The following automatic conversions were performed:

'_refine_ls_weighting_scheme' value 'calc
w=1/[\s^2^(Fo^2^)+(0.0500P)^2^+226.1107P] where P=(Fo^2^+2Fc^2^)/3'
was changed to 'calc'. New tag '_refine_ls_weighting_details' was
created. The value of the new tag was set to
'w=1/[\s^2^(Fo^2^)+(0.0500P)^2^+226.1107P] where P=(Fo^2^+2Fc^2^)/3'.

Automatic conversion script
Id: cif_fix_values 3143 2015-03-26 13:38:13Z robertas 
;
_cod_database_code 4320431

loop_
_symmetry_equiv_pos_as_xyz
'x, y, z'
'-x+1/2, -y, z+1/2'
'-x, y+1/2, -z+1/2'
'x+1/2, -y+1/2, -z'
'-x, -y, -z'
'x-1/2, y, -z-1/2'
'x, -y-1/2, z-1/2'
'-x-1/2, y-1/2, z'

loop_
_atom_site_aniso_label
_atom_site_aniso_U_11
_atom_site_aniso_U_22
_atom_site_aniso_U_33
_atom_site_aniso_U_23
_atom_site_aniso_U_13
_atom_site_aniso_U_12
Re1 0.0347(4) 0.0362(5) 0.0414(5) 0.0054(4) 0.0012(3) -0.0026(4)
Re2 0.0319(4) 0.0419(5) 0.0395(5) 0.0038(4) 0.0045(3) 0.0044(4)
P1 0.060(3) 0.054(3) 0.038(3) 0.000(2) 0.001(2) -0.015(3)
Cl1 0.043(3) 0.083(4) 0.069(3) -0.001(3) 0.020(2) -0.013(3)
Cl2 0.082(4) 0.043(3) 0.083(4) 0.005(3) -0.010(3) -0.009(3)
Cl3 0.048(3) 0.081(4) 0.088(4) 0.007(3) -0.021(3) 0.006(3)
Cl4 0.074(3) 0.042(3) 0.069(3) 0.019(2) 0.019(3) 0.008(2)
Cl5 0.043(3) 0.081(4) 0.069(3) 0.005(3) -0.009(2) 0.009(3)
Cl6 0.041(3) 0.073(4) 0.079(4) 0.010(3) 0.019(2) 0.001(3)
Cl7 0.067(3) 0.059(3) 0.064(3) -0.020(3) 0.001(3) 0.010(3)
C1 0.139(22) 0.062(15) 0.058(14) -0.012(12) 0.003(14) -0.042(15)
C2 0.092(17) 0.064(15) 0.105(19) -0.022(14) 0.034(14) 0.028(14)
C3 0.091(16) 0.072(16) 0.074(15) 0.005(12) -0.011(13) -0.030(13)
Re3 0.0325(4) 0.0300(4) 0.0490(5) 0.0020(4) -0.0034(3) 0.0012(3)
Cl8 0.057(3) 0.028(2) 0.066(3) -0.009(2) -0.016(2) 0.004(2)
Cl9 0.075(3) 0.048(3) 0.044(3) 0.001(2) -0.011(2) 0.006(2)
Cl10 0.052(3) 0.070(4) 0.081(4) 0.000(3) 0.019(3) 0.019(3)
Cl11 0.052(3) 0.047(3) 0.087(4) 0.006(3) -0.025(3) -0.005(2)
N1 0.038(8) 0.027(8) 0.055(9) -0.012(7) -0.004(7) 0.012(6)
C4 0.023(8) 0.026(9) 0.050(11) 0.005(8) 0.007(7) 0.007(7)
C5 0.047(11) 0.031(11) 0.073(13) -0.001(10) 0.019(10) 0.003(9)
C6 0.058(12) 0.060(13) 0.039(11) -0.005(10) 0.010(9) 0.013(10)
C7 0.061(12) 0.074(15) 0.055(13) -0.016(11) 0.003(10) 0.008(11)
C8 0.038(10) 0.039(12) 0.076(14) -0.006(10) -0.001(10) 0.020(9)
C9 0.048(11) 0.064(14) 0.077(15) 0.001(12) 0.008(11) 0.016(10)
C10 0.062(14) 0.095(19) 0.104(19) -0.042(16) -0.002(13) 0.002(13)
C10X 0.062(14) 0.095(19) 0.104(19) -0.042(16) -0.002(13) 0.002(13)
C12 0.032(9) 0.049(11) 0.051(11) 0.011(10) -0.009(8) 0.001(8)
C13 0.058(13) 0.071(15) 0.077(15) -0.002(12) 0.020(11) 0.012(11)
C14 0.071(15) 0.140(23) 0.056(14) 0.052(15) 0.022(11) 0.037(15)
C14X 0.071(15) 0.140(23) 0.056(14) 0.052(15) 0.022(11) 0.037(15)
C16 0.032(9) 0.044(11) 0.058(12) -0.003(10) -0.007(9) 0.010(8)
C17 0.043(10) 0.039(11) 0.066(13) 0.007(10) 0.004(9) -0.004(9)
C18 0.061(13) 0.075(15) 0.056(13) -0.002(12) -0.018(10) 0.017(11)
C19 0.052(12) 0.060(14) 0.087(16) 0.020(12) 0.002(11) -0.002(11)
N2 0.054(9) 0.025(8) 0.053(10) 0.007(7) 0.004(7) -0.022(7)
C20 0.045(10) 0.016(9) 0.035(9) 0.003(7) -0.001(7) -0.005(7)
C21 0.034(10) 0.060(13) 0.074(14) 0.020(11) -0.002(9) 0.000(9)
C22 0.056(11) 0.039(11) 0.049(11) 0.002(9) -0.001(9) 0.010(9)
C23 0.080(15) 0.055(14) 0.078(15) 0.018(12) -0.015(12) 0.026(12)
C24 0.029(9) 0.034(10) 0.080(14) -0.004(10) -0.008(9) -0.003(8)
C25 0.054(11) 0.046(12) 0.071(13) 0.017(11) -0.007(10) -0.016(10)
C26 0.047(11) 0.055(13) 0.071(14) 0.005(11) -0.020(10) -0.007(10)
C27 0.060(14) 0.086(18) 0.147(24) 0.023(17) -0.044(15) -0.013(13)
C28 0.033(9) 0.054(13) 0.059(13) 0.019(10) 0.005(9) -0.018(9)
C29 0.101(17) 0.070(15) 0.042(12) -0.030(11) 0.008(11) -0.019(13)
C29X 0.101(17) 0.070(15) 0.042(12) -0.030(11) 0.008(11) -0.019(13)
C32 0.041(10) 0.036(11) 0.074(14) 0.011(10) 0.001(10) -0.006(9)
C33 0.071(13) 0.033(11) 0.057(13) 0.004(10) 0.004(10) -0.009(10)
C34 0.069(12) 0.033(10) 0.040(11) -0.012(9) 0.000(9) 0.000(9)
C35 0.084(15) 0.053(14) 0.087(17) -0.008(13) 0.009(13) -0.009(12)

loop_
_atom_site_label
_atom_site_type_symbol
_atom_site_fract_x
_atom_site_fract_y
_atom_site_fract_z
_atom_site_U_iso_or_equiv
_atom_site_thermal_displace_type
_atom_site_occupancy
_atom_site_calc_flag
_atom_site_refinement_flags
_atom_site_disorder_group
Re1 Re 0.48703(4) 0.23210(4) 0.34033(2) 0.0374(3) Uani 0.903(2) d PD 1
Re2 Re 0.49439(4) 0.27174(4) 0.28924(2) 0.0378(3) Uani 0.903(2) d PD 1
Re1X Re 0.5512(6) 0.2940(6) 0.3182(3) 0.037(4) Uiso 0.059(2) d PD 2
Re2X Re 0.4422(7) 0.2201(6) 0.3119(3) 0.039(4) Uiso 0.059(2) d PD 2
Re1Y Re 0.4459(11) 0.2964(10) 0.3165(4) 0.048(7) Uiso 0.038(2) d PD 3
Re2Y Re 0.5356(13) 0.2052(12) 0.3089(6) 0.064(8) Uiso 0.038(2) d PD 3
P1 P 0.5024(3) 0.3519(3) 0.36951(11) 0.0507(13) Uani 1 d D .
Cl1 Cl 0.3470(3) 0.2425(3) 0.35538(13) 0.0652(14) Uani 1 d . .
Cl2 Cl 0.4685(3) 0.1031(3) 0.33772(14) 0.0695(15) Uani 1 d D .
Cl3 Cl 0.6257(3) 0.2135(3) 0.35613(14) 0.073(2) Uani 1 d . .
Cl4 Cl 0.5004(3) 0.4032(3) 0.28832(12) 0.0616(14) Uani 1 d . .
Cl5 Cl 0.3525(3) 0.2848(3) 0.27539(13) 0.0645(14) Uani 1 d D .
Cl6 Cl 0.6397(3) 0.2749(3) 0.27956(13) 0.0644(14) Uani 1 d D .
Cl7 Cl 0.4912(3) 0.1599(3) 0.26059(12) 0.0633(14) Uani 1 d . .
C1 C 0.5013(16) 0.3282(12) 0.4124(5) 0.086(8) Uani 1 d . .
H1A H 0.4506(16) 0.2997(12) 0.4174(5) 0.129 Uiso 1 calc R .
H1B H 0.5019(16) 0.3739(12) 0.4253(5) 0.129 Uiso 1 calc R .
H1C H 0.5508(16) 0.2983(12) 0.4176(5) 0.129 Uiso 1 calc R .
C2 C 0.4171(14) 0.4190(12) 0.3661(6) 0.087(8) Uani 1 d . .
H2A H 0.3634(14) 0.3935(12) 0.3689(6) 0.131 Uiso 1 calc R .
H2B H 0.4189(14) 0.4426(12) 0.3447(6) 0.131 Uiso 1 calc R .
H2C H 0.4232(14) 0.4571(12) 0.3829(6) 0.131 Uiso 1 calc R .
C3 C 0.5989(14) 0.4040(12) 0.3641(5) 0.079(7) Uani 1 d . .
H3A H 0.6042(14) 0.4190(12) 0.3414(5) 0.118 Uiso 1 calc R .
H3B H 0.6466(14) 0.3728(12) 0.3701(5) 0.118 Uiso 1 calc R .
H3C H 0.5977(14) 0.4484(12) 0.3778(5) 0.118 Uiso 1 calc R .
Re3 Re 0.46060(4) 0.45839(4) 0.51336(2) 0.0371(3) Uani 0.984(2) d PD 4
Re3X Re 0.4980(13) 0.4639(10) 0.4780(4) 0.037 Uiso 0.0083(15) d PD 5
Re3Y Re 0.5577(10) 0.4709(11) 0.5091(5) 0.037 Uiso 0.0071(15) d PD 6
Cl8 Cl 0.5224(3) 0.3441(2) 0.50006(11) 0.0502(12) Uani 1 d D .
Cl9 Cl 0.5274(3) 0.4480(3) 0.56391(11) 0.0559(12) Uani 1 d D .
Cl10 Cl 0.3606(3) 0.5321(3) 0.53932(13) 0.0675(15) Uani 1 d D .
Cl11 Cl 0.3558(3) 0.4266(3) 0.47610(13) 0.0618(14) Uani 1 d D .
N1 N 0.7497(8) 0.0251(7) 0.2554(3) 0.040(4) Uani 1 d . .
C4 C 0.8276(9) -0.0029(8) 0.2374(4) 0.033(4) Uani 1 d . .
H4A H 0.8472(9) 0.0373(8) 0.2229(4) 0.040 Uiso 1 calc R .
H4B H 0.8723(9) -0.0118(8) 0.2535(4) 0.040 Uiso 1 calc R .
C5 C 0.8174(11) -0.0723(10) 0.2176(5) 0.050(5) Uani 1 d . .
H5A H 0.7745(11) -0.0640(10) 0.2007(5) 0.060 Uiso 1 calc R .
H5B H 0.7980(11) -0.1134(10) 0.2316(5) 0.060 Uiso 1 calc R .
C6 C 0.9010(11) -0.0940(10) 0.2016(4) 0.053(5) Uani 1 d . .
H6A H 0.9455(11) -0.0961(10) 0.2183(4) 0.063 Uiso 1 calc R .
H6B H 0.9169(11) -0.0556(10) 0.1855(4) 0.063 Uiso 1 calc R .
C7 C 0.8937(12) -0.1710(11) 0.1845(5) 0.063(6) Uani 1 d . .
H7A H 0.9475(12) -0.1837(11) 0.1745(5) 0.095 Uiso 1 calc R .
H7B H 0.8503(12) -0.1686(11) 0.1678(5) 0.095 Uiso 1 calc R .
H7C H 0.8789(12) -0.2091(11) 0.2005(5) 0.095 Uiso 1 calc R .
C8 C 0.7726(10) 0.0952(10) 0.2742(5) 0.051(5) Uani 1 d . .
H8A H 0.7987(10) 0.1308(10) 0.2590(5) 0.061 Uiso 1 calc R .
H8B H 0.7202(10) 0.1181(10) 0.2822(5) 0.061 Uiso 1 calc R .
C9 C 0.8308(12) 0.0860(11) 0.3027(5) 0.063(6) Uani 1 d . .
H9A H 0.8841(12) 0.0638(11) 0.2951(5) 0.076 Uiso 1 calc R 11
H9B H 0.8053(12) 0.0512(11) 0.3184(5) 0.076 Uiso 1 calc R 11
C10 C 0.8493(13) 0.1605(14) 0.3197(6) 0.087(8) Uani 0.50 d PD 11
H10A H 0.8727(13) 0.1943(14) 0.3031(6) 0.104 Uiso 0.50 calc PR 11
H10B H 0.7946(13) 0.1817(14) 0.3262(6) 0.104 Uiso 0.50 calc PR 11
C11 C 0.9074(28) 0.1655(30) 0.3494(9) 0.071(15) Uiso 0.50 d PD 11
H11A H 0.9111(28) 0.2173(30) 0.3566(9) 0.107 Uiso 0.50 calc PR 11
H11B H 0.9633(28) 0.1476(30) 0.3436(9) 0.107 Uiso 0.50 calc PR 11
H11C H 0.8847(28) 0.1348(30) 0.3669(9) 0.107 Uiso 0.50 calc PR 11
C10X C 0.8493(13) 0.1605(14) 0.3197(6) 0.087(8) Uani 0.50 d PD 12
H10C H 0.7972(30) 0.1880(29) 0.3247(9) 0.104 Uiso 0.50 calc PR 12
H10D H 0.8865(30) 0.1925(29) 0.3065(9) 0.104 Uiso 0.50 calc PR 12
C11X C 0.8946(30) 0.1324(29) 0.3515(9) 0.075(16) Uiso 0.50 d PD 12
H11D H 0.9101(30) 0.1752(29) 0.3649(9) 0.112 Uiso 0.50 calc PR 12
H11E H 0.9451(30) 0.1045(29) 0.3456(9) 0.112 Uiso 0.50 calc PR 12
H11F H 0.8566(30) 0.1000(29) 0.3637(9) 0.112 Uiso 0.50 calc PR 12
C12 C 0.7194(10) -0.0383(10) 0.2776(4) 0.044(4) Uani 1 d . .
H12A H 0.7033(10) -0.0812(10) 0.2640(4) 0.052 Uiso 1 calc R .
H12B H 0.7667(10) -0.0543(10) 0.2914(4) 0.052 Uiso 1 calc R .
C13 C 0.6450(12) -0.0179(12) 0.2995(5) 0.069(6) Uani 1 d . .
H13A H 0.6608(12) 0.0236(12) 0.3140(5) 0.082 Uiso 1 calc R 13
H13B H 0.5970(12) -0.0016(12) 0.2861(5) 0.082 Uiso 1 calc R 13
C14 C 0.6197(13) -0.0859(15) 0.3197(5) 0.089(8) Uani 0.75 d PD 13
H14A H 0.5716(13) -0.0704(15) 0.3332(5) 0.107 Uiso 0.75 calc PR 13
H14B H 0.5983(13) -0.1236(15) 0.3044(5) 0.107 Uiso 0.75 calc PR 13
C15 C 0.6773(18) -0.1237(18) 0.3408(7) 0.085(9) Uiso 0.75 d PD 13
H15A H 0.6487(18) -0.1653(18) 0.3514(7) 0.127 Uiso 0.75 calc PR 13
H15B H 0.6978(18) -0.0890(18) 0.3573(7) 0.127 Uiso 0.75 calc PR 13
H15C H 0.7246(18) -0.1426(18) 0.3282(7) 0.127 Uiso 0.75 calc PR 13
C14X C 0.6197(13) -0.0859(15) 0.3197(5) 0.089(8) Uani 0.25 d PD 14
H14C H 0.6363(55) -0.0742(28) 0.3422(22) 0.107 Uiso 0.25 calc PR 14
H14D H 0.5578(55) -0.0869(28) 0.3195(22) 0.107 Uiso 0.25 calc PR 14
C15X C 0.6456(55) -0.1604(28) 0.3142(22) 0.080(27) Uiso 0.25 d PD 14
H15D H 0.6205(55) -0.1929(28) 0.3306(22) 0.121 Uiso 0.25 calc PR 14
H15E H 0.7067(55) -0.1635(28) 0.3156(22) 0.121 Uiso 0.25 calc PR 14
H15F H 0.6273(55) -0.1763(28) 0.2927(22) 0.121 Uiso 0.25 calc PR 14
C16 C 0.6797(10) 0.0423(10) 0.2311(4) 0.045(4) Uani 1 d . .
H16A H 0.6586(10) -0.0056(10) 0.2226(4) 0.053 Uiso 1 calc R .
H16B H 0.6330(10) 0.0659(10) 0.2431(4) 0.053 Uiso 1 calc R .
C17 C 0.7007(10) 0.0915(10) 0.2027(4) 0.049(5) Uani 1 d . .
H17A H 0.7443(10) 0.0673(10) 0.1894(4) 0.059 Uiso 1 calc R .
H17B H 0.7233(10) 0.1394(10) 0.2106(4) 0.059 Uiso 1 calc R .
C18 C 0.6235(12) 0.1062(12) 0.1819(5) 0.064(6) Uani 1 d . .
H18A H 0.5929(12) 0.0587(12) 0.1791(5) 0.077 Uiso 1 calc R .
H18B H 0.5861(12) 0.1406(12) 0.1938(5) 0.077 Uiso 1 calc R .
C19 C 0.6405(12) 0.1386(11) 0.1490(5) 0.066(6) Uani 1 d . .
H19A H 0.5875(12) 0.1460(11) 0.1375(5) 0.100 Uiso 1 calc R .
H19B H 0.6760(12) 0.1044(11) 0.1366(5) 0.100 Uiso 1 calc R .
H19C H 0.6692(12) 0.1865(11) 0.1514(5) 0.100 Uiso 1 calc R .
N2 N 0.3125(8) 0.1671(7) 0.4674(3) 0.044(4) Uani 1 d . .
C20 C 0.2721(9) 0.2260(8) 0.4463(4) 0.032(4) Uani 1 d . .
H20A H 0.2881(9) 0.2752(8) 0.4551(4) 0.038 Uiso 1 calc R .
H20B H 0.2971(9) 0.2221(8) 0.4245(4) 0.038 Uiso 1 calc R .
C21 C 0.1786(10) 0.2252(11) 0.4424(5) 0.056(5) Uani 1 d . .
H21A H 0.1610(10) 0.1758(11) 0.4344(5) 0.067 Uiso 1 calc R .
H21B H 0.1523(10) 0.2330(11) 0.4638(5) 0.067 Uiso 1 calc R .
C22 C 0.1475(11) 0.2834(10) 0.4197(4) 0.048(5) Uani 1 d . .
H22A H 0.1729(11) 0.2750(10) 0.3981(4) 0.058 Uiso 1 calc R .
H22B H 0.1659(11) 0.3328(10) 0.4274(4) 0.058 Uiso 1 calc R .
C23 C 0.0508(13) 0.2835(11) 0.4162(5) 0.071(6) Uani 1 d . .
H23A H 0.0340(13) 0.3226(11) 0.4010(5) 0.107 Uiso 1 calc R .
H23B H 0.0252(13) 0.2929(11) 0.4373(5) 0.107 Uiso 1 calc R .
H23C H 0.0321(13) 0.2351(11) 0.4080(5) 0.107 Uiso 1 calc R .
C24 C 0.4066(9) 0.1792(9) 0.4662(5) 0.047(5) Uani 1 d . .
H24A H 0.4184(9) 0.2299(9) 0.4744(5) 0.057 Uiso 1 calc R .
H24B H 0.4242(9) 0.1778(9) 0.4432(5) 0.057 Uiso 1 calc R .
C25 C 0.4613(11) 0.1244(10) 0.4850(5) 0.057(5) Uani 1 d . .
H25A H 0.4508(11) 0.0734(10) 0.4771(5) 0.069 Uiso 1 calc R .
H25B H 0.4460(11) 0.1262(10) 0.5082(5) 0.069 Uiso 1 calc R .
C26 C 0.5551(10) 0.1429(11) 0.4813(5) 0.058(5) Uani 1 d . .
H26A H 0.5700(10) 0.1420(11) 0.4580(5) 0.069 Uiso 1 calc R .
H26B H 0.5654(10) 0.1939(11) 0.4894(5) 0.069 Uiso 1 calc R .
C27 C 0.6115(13) 0.0884(13) 0.4995(6) 0.098(9) Uani 1 d . .
H27A H 0.6702(13) 0.1024(13) 0.4964(6) 0.146 Uiso 1 calc R .
H27B H 0.6025(13) 0.0380(13) 0.4912(6) 0.146 Uiso 1 calc R .
H27C H 0.5979(13) 0.0899(13) 0.5226(6) 0.146 Uiso 1 calc R .
C28 C 0.2792(10) 0.1727(10) 0.5023(4) 0.049(5) Uani 1 d . .
H28A H 0.2176(10) 0.1663(10) 0.5017(4) 0.059 Uiso 1 calc R 7
H28B H 0.3025(10) 0.1307(10) 0.5148(4) 0.059 Uiso 1 calc R 7
C29 C 0.2987(14) 0.2451(12) 0.5205(5) 0.071(6) Uani 0.50 d PD 7
H29A H 0.2867(14) 0.2875(12) 0.5060(5) 0.085 Uiso 0.50 calc PR 7
H29B H 0.3594(14) 0.2462(12) 0.5254(5) 0.085 Uiso 0.50 calc PR 7
C30 C 0.2484(22) 0.2565(25) 0.5531(7) 0.053(13) Uiso 0.50 d PD 7
H30A H 0.2534(22) 0.3084(25) 0.5608(7) 0.063 Uiso 0.50 calc PR 7
H30B H 0.1884(22) 0.2444(25) 0.5501(7) 0.063 Uiso 0.50 calc PR 7
C31 C 0.2900(26) 0.2021(22) 0.5769(8) 0.069(12) Uiso 0.50 d PD 7
H31A H 0.2623(26) 0.2056(22) 0.5980(8) 0.103 Uiso 0.50 calc PR 7
H31B H 0.3494(26) 0.2148(22) 0.5793(8) 0.103 Uiso 0.50 calc PR 7
H31C H 0.2849(26) 0.1512(22) 0.5687(8) 0.103 Uiso 0.50 calc PR 7
C29X C 0.2987(14) 0.2451(12) 0.5205(5) 0.071(6) Uani 0.50 d PD 8
H29C H 0.2683(32) 0.2876(25) 0.5108(7) 0.085 Uiso 0.50 calc PR 8
H29D H 0.3595(32) 0.2558(25) 0.5201(7) 0.085 Uiso 0.50 calc PR 8
C30X C 0.2676(32) 0.2295(25) 0.5561(7) 0.067(14) Uiso 0.50 d PD 8
H30C H 0.2058(32) 0.2263(25) 0.5569(7) 0.080 Uiso 0.50 calc PR 8
H30D H 0.2915(32) 0.1825(25) 0.5645(7) 0.080 Uiso 0.50 calc PR 8
C31X C 0.2990(33) 0.2957(27) 0.5756(9) 0.107(18) Uiso 0.50 d PD 8
H31D H 0.2820(33) 0.2901(27) 0.5983(9) 0.160 Uiso 0.50 calc PR 8
H31E H 0.2750(33) 0.3416(27) 0.5668(9) 0.160 Uiso 0.50 calc PR 8
H31F H 0.3602(33) 0.2981(27) 0.5743(9) 0.160 Uiso 0.50 calc PR 8
C32 C 0.2893(11) 0.0886(9) 0.4549(5) 0.050(5) Uani 1 d . .
H32A H 0.3145(11) 0.0515(9) 0.4696(5) 0.060 Uiso 1 calc R .
H32B H 0.2278(11) 0.0830(9) 0.4563(5) 0.060 Uiso 1 calc R .
C33 C 0.3160(12) 0.0698(10) 0.4207(5) 0.054(5) Uani 1 d . .
H33A H 0.3778(12) 0.0695(10) 0.4192(5) 0.064 Uiso 1 calc R .
H33B H 0.2944(12) 0.1079(10) 0.4055(5) 0.064 Uiso 1 calc R .
C34 C 0.2818(12) -0.0061(9) 0.4115(4) 0.047(5) Uani 1 d . .
H34A H 0.2199(12) -0.0042(9) 0.4116(4) 0.057 Uiso 1 calc R .
H34B H 0.2997(12) -0.0429(9) 0.4279(4) 0.057 Uiso 1 calc R .
C35 C 0.3122(14) -0.0319(11) 0.3775(5) 0.075(6) Uani 1 d . .
H35A H 0.2887(14) -0.0809(11) 0.3727(5) 0.112 Uiso 1 calc R .
H35B H 0.3735(14) -0.0348(11) 0.3774(5) 0.112 Uiso 1 calc R .
H35C H 0.2937(14) 0.0039(11) 0.3611(5) 0.112 Uiso 1 calc R .
Cl12 Cl 0.4559(20) 0.0207(17) 0.5739(7) 0.135(14) Uiso 0.40 d PD 9
Cl15 Cl 0.2843(14) -0.0319(19) 0.6029(8) 0.177(13) Uiso 0.40 d PD 9
C36 C 0.3947(11) -0.0380(14) 0.6005(6) 0.101(8) Uiso 0.40 d PD 9
H36A H 0.4081(11) -0.0901(14) 0.5947(6) 0.121 Uiso 0.40 calc PR 9
H36B H 0.4165(11) -0.0300(14) 0.6226(6) 0.121 Uiso 0.40 calc PR 9
Cl14 Cl 0.4559(13) 0.0307(11) 0.5835(5) 0.128(8) Uiso 0.60 d PD 10
Cl13 Cl 0.2949(8) -0.0269(9) 0.5858(4) 0.116(5) Uiso 0.60 d PD 10
C36X C 0.3947(11) -0.0380(14) 0.6005(6) 0.101(8) Uiso 0.60 d PD 10
H36C H 0.4166(2886) -0.0877(2886) 0.5946(48) 0.121 Uiso 0.60 calc PR 10
H36D H 0.3948(2886) -0.0336(2886) 0.6243(48) 0.121 Uiso 0.60 calc PR 10

loop_
_atom_type_symbol
_atom_type_description
_atom_type_scat_dispersion_real
_atom_type_scat_dispersion_imag
_atom_type_scat_source
C C 0.0033 0.0016 'International Tables Vol C Tables 4.2.6.8 and 6.1.1.4'
H H 0.0000 0.0000 'International Tables Vol C Tables 4.2.6.8 and 6.1.1.4'
P P 0.1023 0.0942 'International Tables Vol C Tables 4.2.6.8 and 6.1.1.4'
Cl Cl 0.1484 0.1585 'International Tables Vol C Tables 4.2.6.8 and 6.1.1.4'
Re Re -1.0185 7.2310 'International Tables Vol C Tables 4.2.6.8 and 6.1.1.4'
N N 0.0061 0.0033 'International Tables Vol C Tables 4.2.6.8 and 6.1.1.4'

loop_
_geom_angle_atom_site_label_1
_geom_angle_atom_site_label_2
_geom_angle_atom_site_label_3
_geom_angle
_geom_angle_site_symmetry_1
_geom_angle_site_symmetry_3
_geom_angle_publ_flag
Re2 Re1 Cl1 106.13(14) . . y
Re2 Re1 Cl3 105.11(15) . . y
Cl1 Re1 Cl3 148.0(2) . . y
Re2 Re1 Cl2 106.24(14) . . y
Cl1 Re1 Cl2 88.3(2) . . y
Cl3 Re1 Cl2 89.5(2) . . y
Re2 Re1 P1 100.23(12) . . y
Cl1 Re1 P1 84.0(2) . . y
Cl3 Re1 P1 83.9(2) . . y
Cl2 Re1 P1 153.5(2) . . y
Re1 Re2 Cl7 101.76(14) . . y
Re1 Re2 Cl5 102.23(13) . . y
Cl7 Re2 Cl5 86.6(2) . . y
Re1 Re2 Cl6 102.73(13) . . y
Cl7 Re2 Cl6 87.5(2) . . y
Cl5 Re2 Cl6 155.0(2) . . y
Re1 Re2 Cl4 109.66(13) . . y
Cl7 Re2 Cl4 148.6(2) . . y
Cl5 Re2 Cl4 86.3(2) . . y
Cl6 Re2 Cl4 86.2(2) . . y
Cl6 Re1X Re2X 109.5(6) . . n
Cl6 Re1X Cl3 93.6(4) . . n
Re2X Re1X Cl3 95.9(5) . . n
Cl6 Re1X Cl4 88.4(4) . . n
Re2X Re1X Cl4 99.3(5) . . n
Cl3 Re1X Cl4 163.0(5) . . n
Cl6 Re1X P1 154.4(5) . . n
Re2X Re1X P1 96.0(5) . . n
Cl3 Re1X P1 81.5(4) . . n
Cl4 Re1X P1 89.4(4) . . n
Re1X Re2X Cl5 104.8(6) . . n
Re1X Re2X Cl1 108.3(5) . . n
Cl5 Re2X Cl1 90.7(4) . . n
Re1X Re2X Cl2 109.8(6) . . n
Cl5 Re2X Cl2 144.7(5) . . n
Cl1 Re2X Cl2 85.7(4) . . n
Re1X Re2X Cl7 96.5(5) . . n
Cl5 Re2X Cl7 82.1(4) . . n
Cl1 Re2X Cl7 155.2(5) . . n
Cl2 Re2X Cl7 86.7(4) . . n
Re2Y Re1Y Cl5 104.6(9) . . n
Re2Y Re1Y Cl4 106.9(10) . . n
Cl5 Re1Y Cl4 87.1(6) . . n
Re2Y Re1Y Cl1 102.6(10) . . n
Cl5 Re1Y Cl1 91.8(6) . . n
Cl4 Re1Y Cl1 149.8(8) . . n
Re2Y Re1Y P1 100.5(8) . . n
Cl5 Re1Y P1 154.7(8) . . n
Cl4 Re1Y P1 88.6(6) . . n
Cl1 Re1Y P1 79.7(5) . . n
Re1Y Re2Y Cl7 101.0(10) . . n
Re1Y Re2Y Cl6 97.7(10) . . n
Cl7 Re2Y Cl6 87.7(8) . . n
Re1Y Re2Y Cl3 102.9(10) . . n
Cl7 Re2Y Cl3 156.1(9) . . n
Cl6 Re2Y Cl3 87.9(8) . . n
Re1Y Re2Y Cl2 101.8(10) . . n
Cl7 Re2Y Cl2 91.3(8) . . n
Cl6 Re2Y Cl2 160.3(9) . . n
Cl3 Re2Y Cl2 85.0(8) . . n
C3 P1 C1 104.4(10) . . n
C3 P1 C2 106.3(11) . . n
C1 P1 C2 102.8(11) . . n
C3 P1 Re1 118.2(8) . . n
C1 P1 Re1 105.6(7) . . n
C2 P1 Re1 117.6(8) . . n
C3 P1 Re1X 81.1(8) . . n
C1 P1 Re1X 137.3(9) . . n
C2 P1 Re1X 116.4(8) . . n
C3 P1 Re1Y 113.1(8) . . n
C1 P1 Re1Y 137.3(8) . . n
C2 P1 Re1Y 85.9(9) . . n
Re3 Re3 Cl10 103.35(14) 5_666 . y
Re3 Re3 Cl8 103.45(13) 5_666 . y
Cl10 Re3 Cl8 153.2(2) . . y
Re3 Re3 Cl11 103.84(13) 5_666 . y
Cl10 Re3 Cl11 87.2(2) . . y
Cl8 Re3 Cl11 86.1(2) . . y
Re3 Re3 Cl9 103.65(13) 5_666 . y
Cl10 Re3 Cl9 87.0(2) . . y
Cl8 Re3 Cl9 87.0(2) . . y
Cl11 Re3 Cl9 152.5(2) . . y
Re3X Re3X Cl10 101.6(12) 5_666 5_666 n
Re3X Re3X Cl11 102.6(12) 5_666 . n
Cl10 Re3X Cl11 155.8(7) 5_666 . n
Re3X Re3X Cl8 102.1(12) 5_666 . n
Cl10 Re3X Cl8 89.3(8) 5_666 . n
Cl11 Re3X Cl8 85.0(6) . . n
Re3X Re3X Cl9 102.1(12) 5_666 5_666 n
Cl10 Re3X Cl9 85.6(6) 5_666 5_666 n
Cl11 Re3X Cl9 90.1(8) . 5_666 n
Cl8 Re3X Cl9 155.8(7) . 5_666 n
Re3Y Re3Y Cl9 103.7(12) 5_666 . n
Re3Y Re3Y Cl8 101.4(12) 5_666 . n
Cl9 Re3Y Cl8 86.3(6) . . n
Re3Y Re3Y Cl11 101.6(12) 5_666 5_666 n
Cl9 Re3Y Cl11 90.5(8) . 5_666 n
Cl8 Re3Y Cl11 156.8(7) . 5_666 n
Re3Y Re3Y Cl10 100.2(12) 5_666 5_666 n
Cl9 Re3Y Cl10 156.2(7) . 5_666 n
Cl8 Re3Y Cl10 88.6(8) . 5_666 n
Cl11 Re3Y Cl10 85.2(6) 5_666 5_666 n
C8 N1 C16 110.0(12) . . n
C8 N1 C4 108.9(12) . . n
C16 N1 C4 109.8(12) . . n
C8 N1 C12 112.5(13) . . n
C16 N1 C12 108.1(12) . . n
C4 N1 C12 107.5(11) . . n
C5 C4 N1 116.7(12) . . n
C4 C5 C6 110.5(14) . . n
C5 C6 C7 110.8(15) . . n
C9 C8 N1 117.0(14) . . n
C8 C9 C10X 112.2(17) . . n
C8 C9 C10 112.2(17) . . n
C11 C10 C9 121.9(28) . . n
C9 C10X C11X 100.9(26) . . n
C13 C12 N1 114.6(14) . . n
C14X C13 C12 109.5(16) . . n
C14 C13 C12 109.5(16) . . n
C15 C14 C13 122.6(23) . . n
C15X C14X C13 126.1(41) . . n
C17 C16 N1 117.8(14) . . n
C16 C17 C18 111.1(14) . . n
C19 C18 C17 115.5(17) . . n
C20 N2 C24 107.6(12) . . n
C20 N2 C28 110.3(13) . . n
C24 N2 C28 111.3(13) . . n
C20 N2 C32 110.0(12) . . n
C24 N2 C32 110.8(13) . . n
C28 N2 C32 106.8(12) . . n
C21 C20 N2 118.6(13) . . n
C22 C21 C20 113.1(14) . . n
C21 C22 C23 113.1(15) . . n
N2 C24 C25 117.2(14) . . n
C24 C25 C26 111.4(14) . . n
C27 C26 C25 112.6(16) . . n
C29X C28 N2 116.3(13) . . n
C29 C28 N2 116.3(13) . . n
C28 C29 C30 115.1(22) . . n
C31 C30 C29 104.1(24) . . n
C28 C29X C30X 104.0(19) . . n
C31X C30X C29X 104.5(25) . . n
C33 C32 N2 116.6(14) . . n
C32 C33 C34 109.4(14) . . n
C33 C34 C35 112.4(15) . . n
Cl15 C36 Cl12 122.5(22) . . n
Cl13 C36X Cl14 107.4(17) . . n

loop_
_geom_bond_atom_site_label_1
_geom_bond_atom_site_label_2
_geom_bond_distance
_geom_bond_site_symmetry_2
_geom_bond_publ_flag
Re1 Re2 2.2100(11) . y
Re1 Cl1 2.306(4) . y
Re1 Cl3 2.310(5) . y
Re1 Cl2 2.319(5) . y
Re1 P1 2.456(5) . y
Re2 Cl7 2.312(5) . y
Re2 Cl5 2.325(4) . y
Re2 Cl6 2.332(4) . y
Re2 Cl4 2.343(5) . y
Re1X Cl6 2.138(11) . n
Re1X Re2X 2.183(14) . n
Re1X Cl3 2.419(12) . n
Re1X Cl4 2.434(12) . n
Re1X P1 2.464(11) . n
Re2X Cl5 2.360(12) . n
Re2X Cl1 2.364(12) . n
Re2X Cl2 2.373(13) . n
Re2X Cl7 2.483(12) . n
Re1Y Re2Y 2.18(2) . n
Re1Y Cl5 2.247(15) . n
Re1Y Cl4 2.38(2) . n
Re1Y Cl1 2.43(2) . n
Re1Y P1 2.55(2) . n
Re2Y Cl7 2.25(2) . n
Re2Y Cl6 2.38(2) . n
Re2Y Cl3 2.41(2) . n
Re2Y Cl2 2.41(2) . n
P1 C3 1.80(2) . n
P1 C1 1.81(2) . n
P1 C2 1.81(2) . n
Re3 Re3 2.2236(14) 5_666 y
Re3 Cl10 2.314(5) . y
Re3 Cl8 2.322(4) . y
Re3 Cl11 2.323(5) . y
Re3 Cl9 2.330(4) . y
Re3X Re3X 2.22(3) 5_666 n
Re3X Cl10 2.35(2) 5_666 n
Re3X Cl11 2.35(2) . n
Re3X Cl8 2.35(2) . n
Re3X Cl9 2.36(2) 5_666 n
Re3Y Re3Y 2.23(3) 5_666 n
Re3Y Cl9 2.33(2) . n
Re3Y Cl8 2.36(2) . n
Re3Y Cl11 2.36(2) 5_666 n
Re3Y Cl10 2.37(2) 5_666 n
Cl9 Re3X 2.36(2) 5_666 n
Cl10 Re3X 2.35(2) 5_666 n
Cl10 Re3Y 2.37(2) 5_666 n
Cl11 Re3Y 2.36(2) 5_666 n
N1 C8 1.51(2) . n
N1 C16 1.52(2) . n
N1 C4 1.52(2) . n
N1 C12 1.53(2) . n
C4 C5 1.49(2) . n
C5 C6 1.53(2) . n
C6 C7 1.54(2) . n
C8 C9 1.49(2) . n
C9 C10X 1.53(3) . n
C9 C10 1.53(3) . n
C10 C11 1.53(3) . n
C10X C11X 1.57(3) . n
C12 C13 1.52(2) . n
C13 C14X 1.52(3) . n
C13 C14 1.52(3) . n
C14 C15 1.42(3) . n
C14X C15X 1.41(4) . n
C16 C17 1.49(2) . n
C17 C18 1.51(2) . n
C18 C19 1.49(2) . n
N2 C20 1.50(2) . n
N2 C24 1.50(2) . n
N2 C28 1.52(2) . n
N2 C32 1.53(2) . n
C20 C21 1.49(2) . n
C21 C22 1.48(2) . n
C22 C23 1.54(2) . n
C24 C25 1.52(2) . n
C25 C26 1.53(2) . n
C26 C27 1.52(3) . n
C28 C29X 1.52(2) . n
C28 C29 1.52(2) . n
C29 C30 1.57(3) . n
C30 C31 1.52(4) . n
C29X C30X 1.57(3) . n
C30X C31X 1.51(4) . n
C32 C33 1.50(2) . n
C33 C34 1.50(2) . n
C34 C35 1.54(2) . n
Cl12 C36 1.79(2) . n
Cl15 C36 1.75(2) . n
Cl14 C36X 1.71(2) . n
Cl13 C36X 1.70(2) . n

loop_
_geom_torsion_atom_site_label_1
_geom_torsion_atom_site_label_2
_geom_torsion_atom_site_label_3
_geom_torsion_atom_site_label_4
_geom_torsion
_geom_torsion_site_symmetry_1
_geom_torsion_site_symmetry_2
_geom_torsion_site_symmetry_3
_geom_torsion_site_symmetry_4
_geom_torsion_publ_flag
P1 Re1 Re2 Cl4 -5.0(2) . . . . n
Cl3 Re1 Re2 Cl6 -0.9(2) . . . . n
Cl2 Re1 Re2 Cl7 -4.8(2) . . . . n
Cl1 Re1 Re2 Cl5 -8.7(2) . . . . n
